data_2210523
loop_
_publ_author_name
'Ma, Rong-Ming'
'Sun, Shao-Fa'
'Ng, Seik Weng'

_publ_section_title
Bis{[(<i>Z</i>)-4-(5-methyl-3-oxo-2-phenylpyrazol-4-yl)phenylmethylene]benzylamido-\k^2^<i>N</i>,<i>O</i>}cobalt(II)
_journal_coeditor_code BT2184
_journal_issue 10
_journal_name_full 'Acta Crystallographica Section E'
_journal_page_first m2711
_journal_page_last m2712
_journal_paper_doi 10.1107/S1600536806038049
_journal_volume 62
_journal_year 2006
_chemical_formula_iupac '[Co (C24 H20 N3 O)2]'
_chemical_formula_moiety 'C48 H40 Co N6 O2'
_chemical_formula_sum 'C48 H40 Co N6 O2'
_chemical_formula_weight 791.79
_chemical_name_systematic
;
Bis{(Z)-4-[(benzylamino)phenylmethylene]-3-methyl-1-phenylpyrazol-5(4H)-
onato-\k^2^N^4^,O}cobalt(II)
;
_space_group_IT_number 14
_symmetry_cell_setting monoclinic
_symmetry_space_group_name_Hall '-P 2ybc'
_symmetry_space_group_name_H-M 'P 1 21/c 1'
_atom_sites_solution_hydrogens geom
_atom_sites_solution_primary direct
_atom_sites_solution_secondary difmap
_audit_creation_method SHELXL97
_cell_angle_alpha 90.00
_cell_angle_beta 102.2340(10)
_cell_angle_gamma 90.00
_cell_formula_units_Z 4
_cell_length_a 19.7360(10)
_cell_length_b 17.3890(10)
_cell_length_c 12.0020(10)
_cell_measurement_reflns_used 5392
_cell_measurement_temperature 293(2)
_cell_measurement_theta_max 23.3
_cell_measurement_theta_min 2.2
_cell_volume 4025.4(5)
_computing_cell_refinement 'SAINT (Bruker, 2003)'
_computing_data_collection 'SMART (Bruker, 2003)'
_computing_data_reduction SAINT
_computing_molecular_graphics 'X-SEED (Barbour, 2001)'
_computing_publication_material SHELXL97
_computing_structure_refinement 'SHELXL97 (Sheldrick, 1997)'
_computing_structure_solution 'SHELXS97 (Sheldrick, 1997)'
_diffrn_ambient_temperature 295(2)
_diffrn_measured_fraction_theta_full 1.00
_diffrn_measured_fraction_theta_max 1.00
_diffrn_measurement_device_type 'Bruker SMART CCD area-detector'
_diffrn_measurement_method '\w and \f'
_diffrn_radiation_monochromator graphite
_diffrn_radiation_source 'fine-focus sealed tube'
_diffrn_radiation_type MoK\a
_diffrn_radiation_wavelength 0.71073
_diffrn_reflns_av_R_equivalents 0.063
_diffrn_reflns_av_sigmaI/netI 0.047
_diffrn_reflns_limit_h_max 25
_diffrn_reflns_limit_h_min -25
_diffrn_reflns_limit_k_max 22
_diffrn_reflns_limit_k_min -22
_diffrn_reflns_limit_l_max 15
_diffrn_reflns_limit_l_min -15
_diffrn_reflns_number 46193
_diffrn_reflns_theta_full 27.5
_diffrn_reflns_theta_max 27.5
_diffrn_reflns_theta_min 1.1
_diffrn_standards_decay_% 0
_diffrn_standards_interval_count 0
_diffrn_standards_interval_time 0
_diffrn_standards_number 0
_exptl_absorpt_coefficient_mu 0.474
_exptl_absorpt_correction_T_max 0.911
_exptl_absorpt_correction_T_min 0.848
_exptl_absorpt_correction_type multi-scan
_exptl_absorpt_process_details '(SADABS; Sheldrick, 1996)'
_exptl_crystal_colour Red
_exptl_crystal_density_diffrn 1.307
_exptl_crystal_density_method 'not measured'
_exptl_crystal_description Block
_exptl_crystal_F_000 1652
_exptl_crystal_size_max 0.36
_exptl_crystal_size_mid 0.30
_exptl_crystal_size_min 0.20
_refine_diff_density_max 0.40
_refine_diff_density_min -0.36
_refine_ls_extinction_method none
_refine_ls_goodness_of_fit_ref 1.00
_refine_ls_hydrogen_treatment constr
_refine_ls_matrix_type full
_refine_ls_number_parameters 516
_refine_ls_number_reflns 9243
_refine_ls_number_restraints 0
_refine_ls_restrained_S_all 1.001
_refine_ls_R_factor_all 0.074
_refine_ls_R_factor_gt 0.054
_refine_ls_shift/su_max 0.001
_refine_ls_shift/su_mean 0.000
_refine_ls_structure_factor_coef Fsqd
_refine_ls_weighting_details 'calc w = 1/[\s^2^(Fo^2^)+(0.0922P)^2^] where P=(Fo^2^+2Fc^2^)/3'
_refine_ls_weighting_scheme calc
_refine_ls_wR_factor_gt 0.143
_refine_ls_wR_factor_ref 0.155
_reflns_number_gt 6652
_reflns_number_total 9243
_reflns_threshold_expression I>2\s(I)
_cod_data_source_file bt2184.cif
_cod_data_source_block I
_cod_depositor_comments
;
The following automatic conversions were performed:
'_symmetry_cell_setting' value 'Monoclinic' changed to 'monoclinic'
according to '/home/saulius/struct/CIF-dictionaries/cif_core.dic'
dictionary named 'cif_core.dic' version 2.4.1 from
2010-06-29.

'_exptl_absorpt_correction_type' value 'Multi-scan' changed
to 'multi-scan' according to
'/home/saulius/struct/CIF-dictionaries/cif_core.dic' dictionary named
'cif_core.dic' version 2.4.1 from 2010-06-29.

Automatic conversion script
Id: cif_fix_enum 1527 2010-12-29 10:47:43Z saulius 

The following automatic conversions were performed:

'_symmetry_cell_setting' value 'Monoclinic' changed to 'monoclinic'
according to /home/saulius/struct/CIF-dictionaries/cif_core.dic
dictionary named 'cif_core.dic' version 2.4.1 from
2010-06-29.

'_exptl_absorpt_correction_type' value 'Multi-scan'
changed to 'multi-scan' according to
/home/saulius/struct/CIF-dictionaries/cif_core.dic dictionary named
'cif_core.dic' version 2.4.1 from 2010-06-29.

Automatic conversion script
Id: cif_fix_values 1715 2011-07-08 13:25:40Z adriana 
;
_cod_original_cell_volume 4025.4(4)
_cod_original_sg_symbol_H-M 'P 21/c'
_cod_database_code 2210523
_cod_database_fobs_code 2210523

loop_
_symmetry_equiv_pos_as_xyz
'x, y, z'
'-x, y+1/2, -z+1/2'
'-x, -y, -z'
'x, -y-1/2, z-1/2'

loop_
_atom_site_type_symbol
_atom_site_label
_atom_site_fract_x
_atom_site_fract_y
_atom_site_fract_z
_atom_site_U_iso_or_equiv
_atom_site_adp_type
_atom_site_calc_flag
_atom_site_refinement_flags
_atom_site_occupancy
Co Co1 0.736584(15) 0.551448(18) 0.96606(3) 0.04179(12) Uani d . 1
O O1 0.69737(7) 0.59734(10) 1.08401(13) 0.0445(4) Uani d . 1
O O2 0.80377(8) 0.59485(9) 0.88807(14) 0.0455(4) Uani d . 1
N N1 0.59945(9) 0.63426(10) 1.15012(15) 0.0385(4) Uani d . 1
N N2 0.52838(9) 0.64119(11) 1.11013(16) 0.0432(4) Uani d . 1
N N3 0.64936(10) 0.54842(10) 0.84668(15) 0.0405(4) Uani d . 1
N N4 0.89612(9) 0.57558(11) 0.79952(16) 0.0419(4) Uani d . 1
N N5 0.94599(10) 0.52018(12) 0.79313(18) 0.0499(5) Uani d . 1
N N6 0.79141(10) 0.45726(10) 1.02064(16) 0.0410(4) Uani d . 1
C C1 0.62785(12) 0.65516(13) 1.26572(19) 0.0415(5) Uani d . 1
C C2 0.69749(15) 0.6593(3) 1.3071(3) 0.0932(13) Uani d . 1
H H2 0.7280 0.6479 1.2601 0.112 Uiso calc R 1
C C3 0.72276(18) 0.6805(3) 1.4191(3) 0.1110(16) Uani d . 1
H H3 0.7704 0.6819 1.4473 0.133 Uiso calc R 1
C C4 0.67933(17) 0.69925(19) 1.4888(2) 0.0732(9) Uani d . 1
H H4 0.6969 0.7164 1.5627 0.088 Uiso calc R 1
C C5 0.61049(16) 0.69271(17) 1.4491(2) 0.0613(7) Uani d . 1
H H5 0.5805 0.7028 1.4975 0.074 Uiso calc R 1
C C6 0.58365(13) 0.67120(15) 1.3375(2) 0.0492(6) Uani d . 1
H H6 0.5359 0.6676 1.3110 0.059 Uiso calc R 1
C C7 0.63141(11) 0.60780(12) 1.06704(18) 0.0356(5) Uani d . 1
C C8 0.57848(11) 0.59769(12) 0.96831(18) 0.0357(5) Uani d . 1
C C9 0.51639(11) 0.61963(13) 1.00285(19) 0.0402(5) Uani d . 1
C C10 0.44256(13) 0.61918(18) 0.9383(2) 0.0609(7) Uani d . 1
H H10A 0.4131 0.6379 0.9865 0.091 Uiso calc R 1
H H10B 0.4293 0.5676 0.9145 0.091 Uiso calc R 1
H H10C 0.4380 0.6517 0.8725 0.091 Uiso calc R 1
C C11 0.58911(11) 0.57367(12) 0.85901(18) 0.0370(5) Uani d . 1
C C12 0.53017(11) 0.58208(13) 0.75794(18) 0.0391(5) Uani d . 1
C C13 0.52056(13) 0.65253(14) 0.7020(2) 0.0493(6) Uani d . 1
H H13 0.5501 0.6934 0.7279 0.059 Uiso calc R 1
C C14 0.46735(14) 0.66178(17) 0.6086(2) 0.0596(7) Uani d . 1
H H14 0.4606 0.7093 0.5725 0.072 Uiso calc R 1
C C15 0.42392(15) 0.60161(18) 0.5677(2) 0.0652(8) Uani d . 1
H H15 0.3887 0.6079 0.5034 0.078 Uiso calc R 1
C C16 0.43333(16) 0.53216(17) 0.6230(3) 0.0684(8) Uani d . 1
H H16 0.4039 0.4913 0.5966 0.082 Uiso calc R 1
C C17 0.48615(14) 0.52259(15) 0.7176(2) 0.0554(7) Uani d . 1
H H17 0.4920 0.4753 0.7545 0.067 Uiso calc R 1
C C18 0.66102(13) 0.52508(15) 0.7343(2) 0.0484(6) Uani d . 1
H H18A 0.6997 0.5540 0.7175 0.058 Uiso calc R 1
H H18B 0.6202 0.5372 0.6763 0.058 Uiso calc R 1
C C19 0.67619(13) 0.44037(15) 0.7302(2) 0.0479(6) Uani d . 1
C C20 0.63469(15) 0.38599(17) 0.7661(2) 0.0614(7) Uani d . 1
H H20 0.5991 0.4018 0.8006 0.074 Uiso calc R 1
C C21 0.64510(18) 0.30877(19) 0.7517(3) 0.0810(9) Uani d . 1
H H21 0.6167 0.2729 0.7767 0.097 Uiso calc R 1
C C22 0.6971(2) 0.2844(2) 0.7008(3) 0.0849(11) Uani d . 1
H H22 0.7032 0.2322 0.6892 0.102 Uiso calc R 1
C C23 0.73919(19) 0.3365(2) 0.6676(3) 0.0813(11) Uani d . 1
H H23 0.7750 0.3197 0.6342 0.098 Uiso calc R 1
C C24 0.73028(14) 0.4151(2) 0.6823(2) 0.0620(7) Uani d . 1
H H24 0.7604 0.4503 0.6602 0.074 Uiso calc R 1
C C25 0.89187(11) 0.64160(13) 0.72845(19) 0.0418(5) Uani d . 1
C C26 0.85470(14) 0.70598(15) 0.7466(2) 0.0584(7) Uani d . 1
H H26 0.8318 0.7074 0.8068 0.070 Uiso calc R 1
C C27 0.85187(16) 0.76813(17) 0.6746(3) 0.0684(8) Uani d . 1
H H27 0.8265 0.8113 0.6864 0.082 Uiso calc R 1
C C28 0.88553(15) 0.76764(18) 0.5862(3) 0.0662(8) Uani d . 1
H H28 0.8831 0.8099 0.5381 0.079 Uiso calc R 1
C C29 0.92289(15) 0.70411(19) 0.5696(2) 0.0675(8) Uani d . 1
H H29 0.9463 0.7034 0.5100 0.081 Uiso calc R 1
C C30 0.92621(13) 0.64128(16) 0.6397(2) 0.0530(6) Uani d . 1
H H30 0.9517 0.5983 0.6273 0.064 Uiso calc R 1
C C31 0.85385(11) 0.55289(12) 0.86968(19) 0.0371(5) Uani d . 1
C C32 0.87692(11) 0.47909(13) 0.91061(18) 0.0373(5) Uani d . 1
C C33 0.93495(12) 0.46388(13) 0.8595(2) 0.0446(5) Uani d . 1
C C34 0.98351(14) 0.39704(17) 0.8733(3) 0.0670(8) Uani d . 1
H H34A 1.0186 0.4060 0.8303 0.101 Uiso calc R 1
H H34B 0.9582 0.3512 0.8460 0.101 Uiso calc R 1
H H34C 1.0049 0.3909 0.9524 0.101 Uiso calc R 1
C C35 0.84583(11) 0.43295(12) 0.98494(18) 0.0374(5) Uani d . 1
C C36 0.87414(11) 0.35352(13) 1.01540(19) 0.0400(5) Uani d . 1
C C37 0.92530(13) 0.33872(15) 1.1096(2) 0.0535(6) Uani d . 1
H H37 0.9449 0.3789 1.1567 0.064 Uiso calc R 1
C C38 0.94786(15) 0.26404(17) 1.1346(3) 0.0666(8) Uani d . 1
H H38 0.9826 0.2544 1.1987 0.080 Uiso calc R 1
C C39 0.91973(15) 0.20444(16) 1.0663(3) 0.0653(8) Uani d . 1
H H39 0.9348 0.1544 1.0843 0.078 Uiso calc R 1
C C40 0.86956(16) 0.21863(16) 0.9719(3) 0.0693(8) Uani d . 1
H H40 0.8507 0.1783 0.9245 0.083 Uiso calc R 1
C C41 0.84648(15) 0.29311(15) 0.9461(2) 0.0586(7) Uani d . 1
H H41 0.8121 0.3024 0.8816 0.070 Uiso calc R 1
C C42 0.76378(13) 0.41295(15) 1.1051(2) 0.0500(6) Uani d . 1
H H42A 0.7806 0.3605 1.1064 0.060 Uiso calc R 1
H H42B 0.7136 0.4116 1.0829 0.060 Uiso calc R 1
C C43 0.78480(14) 0.44697(14) 1.2227(2) 0.0490(6) Uani d . 1
C C44 0.84736(16) 0.48181(19) 1.2611(3) 0.0703(8) Uani d . 1
H H44 0.8781 0.4872 1.2125 0.084 Uiso calc R 1
C C45 0.86546(19) 0.5091(2) 1.3716(3) 0.0880(11) Uani d . 1
H H45 0.9077 0.5342 1.3960 0.106 Uiso calc R 1
C C46 0.8225(2) 0.4999(2) 1.4446(3) 0.0961(12) Uani d . 1
H H46 0.8359 0.5159 1.5200 0.115 Uiso calc R 1
C C47 0.7590(2) 0.4667(3) 1.4062(3) 0.0957(12) Uani d . 1
H H47 0.7283 0.4619 1.4549 0.115 Uiso calc R 1
C C48 0.74038(16) 0.44053(18) 1.2965(2) 0.0678(8) Uani d . 1
H H48 0.6971 0.4180 1.2713 0.081 Uiso calc R 1

loop_
_atom_site_aniso_label
_atom_site_aniso_U_11
_atom_site_aniso_U_22
_atom_site_aniso_U_33
_atom_site_aniso_U_12
_atom_site_aniso_U_13
_atom_site_aniso_U_23
Co1 0.03705(19) 0.0500(2) 0.0405(2) 0.00366(13) 0.01302(14) -0.00146(13)
O1 0.0330(8) 0.0635(11) 0.0377(8) 0.0061(7) 0.0094(6) -0.0073(7)
O2 0.0446(9) 0.0404(9) 0.0573(10) 0.0050(7) 0.0241(8) 0.0023(7)
N1 0.0328(9) 0.0464(11) 0.0369(10) 0.0020(8) 0.0088(7) -0.0035(8)
N2 0.0348(10) 0.0514(12) 0.0448(11) 0.0033(8) 0.0115(8) -0.0014(9)
N3 0.0430(11) 0.0467(11) 0.0331(10) -0.0010(8) 0.0111(8) -0.0044(8)
N4 0.0400(10) 0.0428(10) 0.0463(11) 0.0022(8) 0.0170(9) 0.0043(9)
N5 0.0464(12) 0.0526(12) 0.0564(13) 0.0066(9) 0.0238(10) 0.0033(10)
N6 0.0415(10) 0.0453(11) 0.0377(10) -0.0010(8) 0.0119(8) 0.0026(8)
C1 0.0462(13) 0.0429(12) 0.0376(12) -0.0013(10) 0.0138(10) -0.0027(10)
C2 0.0450(16) 0.182(4) 0.0538(18) -0.012(2) 0.0138(13) -0.046(2)
C3 0.0522(19) 0.210(5) 0.067(2) -0.012(2) 0.0051(16) -0.060(3)
C4 0.076(2) 0.096(2) 0.0451(15) -0.0031(17) 0.0085(14) -0.0235(15)
C5 0.077(2) 0.0675(18) 0.0470(15) -0.0012(14) 0.0295(14) -0.0137(13)
C6 0.0479(14) 0.0540(15) 0.0492(14) -0.0007(11) 0.0181(11) -0.0064(11)
C7 0.0380(11) 0.0355(11) 0.0345(11) 0.0007(9) 0.0104(9) 0.0015(9)
C8 0.0375(11) 0.0348(11) 0.0351(11) -0.0007(9) 0.0083(9) 0.0002(9)
C9 0.0356(11) 0.0432(12) 0.0420(12) 0.0013(9) 0.0089(9) 0.0023(10)
C10 0.0377(13) 0.090(2) 0.0545(16) 0.0061(13) 0.0086(11) -0.0014(14)
C11 0.0395(12) 0.0332(11) 0.0381(12) -0.0061(9) 0.0077(9) 0.0030(9)
C12 0.0404(12) 0.0430(12) 0.0343(11) -0.0007(10) 0.0089(9) 0.0010(9)
C13 0.0516(14) 0.0458(13) 0.0488(14) -0.0038(11) 0.0071(11) 0.0062(11)
C14 0.0605(17) 0.0609(17) 0.0557(16) 0.0056(13) 0.0083(13) 0.0229(13)
C15 0.0626(17) 0.078(2) 0.0464(15) 0.0017(15) -0.0075(13) 0.0061(14)
C16 0.0643(18) 0.0619(18) 0.0668(19) -0.0114(14) -0.0138(15) -0.0022(15)
C17 0.0581(16) 0.0432(13) 0.0578(16) -0.0064(12) -0.0040(12) 0.0072(12)
C18 0.0520(14) 0.0622(15) 0.0334(12) -0.0017(12) 0.0145(10) -0.0044(11)
C19 0.0449(13) 0.0681(17) 0.0304(11) 0.0035(12) 0.0076(10) -0.0112(11)
C20 0.0608(17) 0.0614(17) 0.0665(18) 0.0035(13) 0.0236(14) -0.0096(14)
C21 0.082(2) 0.063(2) 0.097(3) -0.0044(17) 0.016(2) -0.0138(18)
C22 0.094(3) 0.077(2) 0.078(2) 0.026(2) 0.004(2) -0.0241(19)
C23 0.075(2) 0.118(3) 0.0517(17) 0.045(2) 0.0141(15) -0.0129(18)
C24 0.0521(15) 0.098(2) 0.0368(13) 0.0146(15) 0.0117(11) -0.0029(14)
C25 0.0367(12) 0.0462(13) 0.0413(12) -0.0081(10) 0.0056(10) 0.0041(10)
C26 0.0570(16) 0.0563(16) 0.0668(17) 0.0073(12) 0.0242(14) 0.0132(13)
C27 0.0636(18) 0.0523(16) 0.089(2) 0.0046(13) 0.0164(16) 0.0209(15)
C28 0.0554(17) 0.0691(19) 0.0678(19) -0.0156(14) -0.0015(14) 0.0294(15)
C29 0.0631(18) 0.088(2) 0.0538(17) -0.0181(16) 0.0180(14) 0.0158(15)
C30 0.0505(14) 0.0608(16) 0.0509(15) -0.0049(12) 0.0178(12) 0.0056(12)
C31 0.0337(11) 0.0419(12) 0.0361(11) -0.0046(9) 0.0082(9) -0.0051(9)
C32 0.0356(11) 0.0403(12) 0.0363(11) 0.0006(9) 0.0078(9) -0.0019(9)
C33 0.0419(13) 0.0448(13) 0.0491(14) 0.0041(10) 0.0146(11) 0.0012(11)
C34 0.0593(17) 0.0600(17) 0.091(2) 0.0200(13) 0.0361(16) 0.0111(15)
C35 0.0372(11) 0.0394(11) 0.0330(11) -0.0026(9) 0.0016(9) -0.0005(9)
C36 0.0372(12) 0.0417(12) 0.0413(12) -0.0013(9) 0.0086(9) 0.0037(10)
C37 0.0474(14) 0.0510(15) 0.0564(15) -0.0041(11) -0.0016(12) 0.0060(12)
C38 0.0528(16) 0.0612(18) 0.079(2) 0.0047(13) -0.0021(14) 0.0229(16)
C39 0.0612(17) 0.0456(15) 0.089(2) 0.0071(13) 0.0159(16) 0.0163(15)
C40 0.075(2) 0.0447(15) 0.084(2) -0.0018(14) 0.0073(17) -0.0127(14)
C41 0.0651(17) 0.0525(15) 0.0513(15) -0.0014(13) -0.0027(13) -0.0021(12)
C42 0.0459(14) 0.0559(15) 0.0511(15) -0.0068(11) 0.0171(11) 0.0066(12)
C43 0.0553(15) 0.0516(14) 0.0417(13) -0.0017(11) 0.0143(11) 0.0089(11)
C44 0.073(2) 0.084(2) 0.0589(18) -0.0204(17) 0.0235(15) -0.0082(16)
C45 0.083(2) 0.112(3) 0.068(2) -0.035(2) 0.0126(18) -0.018(2)
C46 0.114(3) 0.130(4) 0.0432(18) -0.017(3) 0.0147(19) -0.0106(19)
C47 0.097(3) 0.150(4) 0.0465(18) -0.022(3) 0.0297(18) 0.000(2)
C48 0.0641(18) 0.095(2) 0.0481(16) -0.0094(16) 0.0196(14) 0.0069(15)

loop_
_atom_type_symbol
_atom_type_description
_atom_type_scat_dispersion_real
_atom_type_scat_dispersion_imag
_atom_type_scat_source
C C 0.0033 0.0016 'International Tables Vol C Tables 4.2.6.8 and 6.1.1.4'
H H 0.0000 0.0000 'International Tables Vol C Tables 4.2.6.8 and 6.1.1.4'
N N 0.0061 0.0033 'International Tables Vol C Tables 4.2.6.8 and 6.1.1.4'
O O 0.0106 0.0060 'International Tables Vol C Tables 4.2.6.8 and 6.1.1.4'
Co Co 0.3494 0.9721 'International Tables Vol C Tables 4.2.6.8 and 6.1.1.4'

loop_
_geom_angle_atom_site_label_1
_geom_angle_atom_site_label_2
_geom_angle_atom_site_label_3
_geom_angle
_geom_angle_publ_flag
O1 Co1 O2 128.20(10) yes
O1 Co1 N3 96.80(10) yes
O1 Co1 N6 111.90(10) yes
O2 Co1 N3 103.80(10) yes
O2 Co1 N6 95.70(10) yes
N3 Co1 N6 122.70(10) yes
C7 O1 Co1 119.54(13) ?
C31 O2 Co1 119.58(14) ?
C7 N1 N2 111.44(17) ?
C7 N1 C1 130.31(18) ?
N2 N1 C1 118.25(17) ?
C9 N2 N1 105.84(17) ?
C11 N3 C18 121.31(19) ?
C11 N3 Co1 125.34(15) ?
C18 N3 Co1 112.75(15) ?
C31 N4 N5 111.49(18) ?
C31 N4 C25 129.65(19) ?
N5 N4 C25 118.60(18) ?
C33 N5 N4 105.87(18) ?
C35 N6 C42 120.52(19) ?
C35 N6 Co1 125.69(15) ?
C42 N6 Co1 113.75(15) ?
C2 C1 C6 119.0(2) ?
C2 C1 N1 121.7(2) ?
C6 C1 N1 119.2(2) ?
C1 C2 C3 119.9(3) ?
C1 C2 H2 120.1 ?
C3 C2 H2 120.1 ?
C4 C3 C2 121.2(3) ?
C4 C3 H3 119.4 ?
C2 C3 H3 119.4 ?
C5 C4 C3 118.9(3) ?
C5 C4 H4 120.5 ?
C3 C4 H4 120.5 ?
C4 C5 C6 121.1(2) ?
C4 C5 H5 119.5 ?
C6 C5 H5 119.5 ?
C1 C6 C5 119.8(2) ?
C1 C6 H6 120.1 ?
C5 C6 H6 120.1 ?
O1 C7 N1 122.65(19) ?
O1 C7 C8 131.11(19) ?
N1 C7 C8 106.24(18) ?
C7 C8 C9 104.53(18) ?
C7 C8 C11 125.26(19) ?
C9 C8 C11 130.2(2) ?
N2 C9 C8 111.95(19) ?
N2 C9 C10 117.5(2) ?
C8 C9 C10 130.5(2) ?
C9 C10 H10A 109.5 ?
C9 C10 H10B 109.5 ?
H10A C10 H10B 109.5 ?
C9 C10 H10C 109.5 ?
H10A C10 H10C 109.5 ?
H10B C10 H10C 109.5 ?
N3 C11 C8 121.0(2) ?
N3 C11 C12 120.69(19) ?
C8 C11 C12 118.23(19) ?
C17 C12 C13 118.9(2) ?
C17 C12 C11 122.5(2) ?
C13 C12 C11 118.6(2) ?
C14 C13 C12 120.0(2) ?
C14 C13 H13 120.0 ?
C12 C13 H13 120.0 ?
C13 C14 C15 120.9(2) ?
C13 C14 H14 119.6 ?
C15 C14 H14 119.6 ?
C16 C15 C14 119.1(3) ?
C16 C15 H15 120.4 ?
C14 C15 H15 120.4 ?
C15 C16 C17 120.4(3) ?
C15 C16 H16 119.8 ?
C17 C16 H16 119.8 ?
C12 C17 C16 120.8(2) ?
C12 C17 H17 119.6 ?
C16 C17 H17 119.6 ?
N3 C18 C19 111.7(2) ?
N3 C18 H18A 109.3 ?
C19 C18 H18A 109.3 ?
N3 C18 H18B 109.3 ?
C19 C18 H18B 109.3 ?
H18A C18 H18B 107.9 ?
C20 C19 C24 118.2(3) ?
C20 C19 C18 121.7(2) ?
C24 C19 C18 120.0(2) ?
C21 C20 C19 121.1(3) ?
C21 C20 H20 119.5 ?
C19 C20 H20 119.5 ?
C22 C21 C20 120.3(3) ?
C22 C21 H21 119.8 ?
C20 C21 H21 119.8 ?
C23 C22 C21 119.5(3) ?
C23 C22 H22 120.3 ?
C21 C22 H22 120.3 ?
C22 C23 C24 121.3(3) ?
C22 C23 H23 119.3 ?
C24 C23 H23 119.3 ?
C19 C24 C23 119.5(3) ?
C19 C24 H24 120.2 ?
C23 C24 H24 120.2 ?
C30 C25 C26 119.3(2) ?
C30 C25 N4 119.0(2) ?
C26 C25 N4 121.7(2) ?
C27 C26 C25 119.3(3) ?
C27 C26 H26 120.4 ?
C25 C26 H26 120.4 ?
C28 C27 C26 121.4(3) ?
C28 C27 H27 119.3 ?
C26 C27 H27 119.3 ?
C27 C28 C29 119.0(3) ?
C27 C28 H28 120.5 ?
C29 C28 H28 120.5 ?
C28 C29 C30 120.7(3) ?
C28 C29 H29 119.6 ?
C30 C29 H29 119.6 ?
C29 C30 C25 120.2(3) ?
C29 C30 H30 119.9 ?
C25 C30 H30 119.9 ?
O2 C31 N4 122.4(2) ?
O2 C31 C32 131.2(2) ?
N4 C31 C32 106.44(18) ?
C31 C32 C35 125.18(19) ?
C31 C32 C33 104.26(19) ?
C35 C32 C33 130.5(2) ?
N5 C33 C32 111.9(2) ?
N5 C33 C34 117.6(2) ?
C32 C33 C34 130.4(2) ?
C33 C34 H34A 109.5 ?
C33 C34 H34B 109.5 ?
H34A C34 H34B 109.5 ?
C33 C34 H34C 109.5 ?
H34A C34 H34C 109.5 ?
H34B C34 H34C 109.5 ?
N6 C35 C32 120.9(2) ?
N6 C35 C36 120.34(19) ?
C32 C35 C36 118.66(19) ?
C37 C36 C41 118.8(2) ?
C37 C36 C35 122.9(2) ?
C41 C36 C35 118.3(2) ?
C36 C37 C38 120.1(3) ?
C36 C37 H37 119.9 ?
C38 C37 H37 119.9 ?
C39 C38 C37 120.7(3) ?
C39 C38 H38 119.6 ?
C37 C38 H38 119.6 ?
C40 C39 C38 119.6(3) ?
C40 C39 H39 120.2 ?
C38 C39 H39 120.2 ?
C39 C40 C41 120.2(3) ?
C39 C40 H40 119.9 ?
C41 C40 H40 119.9 ?
C36 C41 C40 120.5(2) ?
C36 C41 H41 119.7 ?
C40 C41 H41 119.7 ?
N6 C42 C43 111.8(2) ?
N6 C42 H42A 109.2 ?
C43 C42 H42A 109.2 ?
N6 C42 H42B 109.2 ?
C43 C42 H42B 109.2 ?
H42A C42 H42B 107.9 ?
C44 C43 C48 118.2(3) ?
C44 C43 C42 122.8(2) ?
C48 C43 C42 119.0(2) ?
C43 C44 C45 120.5(3) ?
C43 C44 H44 119.7 ?
C45 C44 H44 119.7 ?
C46 C45 C44 120.7(3) ?
C46 C45 H45 119.7 ?
C44 C45 H45 119.7 ?
C45 C46 C47 119.2(3) ?
C45 C46 H46 120.4 ?
C47 C46 H46 120.4 ?
C46 C47 C48 120.3(3) ?
C46 C47 H47 119.8 ?
C48 C47 H47 119.8 ?
C47 C48 C43 121.0(3) ?
C47 C48 H48 119.5 ?
C43 C48 H48 119.5 ?

loop_
_geom_bond_atom_site_label_1
_geom_bond_atom_site_label_2
_geom_bond_distance
_geom_bond_publ_flag
Co1 O1 1.925(2) yes
Co1 O2 1.931(2) yes
Co1 N3 1.993(2) yes
Co1 N6 1.996(2) yes
O1 C7 1.287(2) ?
O2 C31 1.285(3) ?
N1 C7 1.368(3) ?
N1 N2 1.388(2) ?
N1 C1 1.429(3) ?
N2 C9 1.314(3) ?
N3 C11 1.305(3) ?
N3 C18 1.472(3) ?
N4 C31 1.363(3) ?
N4 N5 1.391(3) ?
N4 C25 1.422(3) ?
N5 C33 1.309(3) ?
N6 C35 1.308(3) ?
N6 C42 1.467(3) ?
C1 C2 1.361(4) ?
C1 C6 1.378(3) ?
C2 C3 1.380(4) ?
C2 H2 0.9300 ?
C3 C4 1.358(4) ?
C3 H3 0.9300 ?
C4 C5 1.346(4) ?
C4 H4 0.9300 ?
C5 C6 1.384(4) ?
C5 H5 0.9300 ?
C6 H6 0.9300 ?
C7 C8 1.415(3) ?
C8 C9 1.426(3) ?
C8 C11 1.434(3) ?
C9 C10 1.498(3) ?
C10 H10A 0.9600 ?
C10 H10B 0.9600 ?
C10 H10C 0.9600 ?
C11 C12 1.499(3) ?
C12 C17 1.371(3) ?
C12 C13 1.390(3) ?
C13 C14 1.374(4) ?
C13 H13 0.9300 ?
C14 C15 1.375(4) ?
C14 H14 0.9300 ?
C15 C16 1.372(4) ?
C15 H15 0.9300 ?
C16 C17 1.379(4) ?
C16 H16 0.9300 ?
C17 H17 0.9300 ?
C18 C19 1.506(4) ?
C18 H18A 0.9700 ?
C18 H18B 0.9700 ?
C19 C20 1.379(4) ?
C19 C24 1.387(3) ?
C20 C21 1.375(4) ?
C20 H20 0.9300 ?
C21 C22 1.368(5) ?
C21 H21 0.9300 ?
C22 C23 1.346(5) ?
C22 H22 0.9300 ?
C23 C24 1.393(5) ?
C23 H23 0.9300 ?
C24 H24 0.9300 ?
C25 C30 1.379(3) ?
C25 C26 1.381(3) ?
C26 C27 1.378(4) ?
C26 H26 0.9300 ?
C27 C28 1.365(4) ?
C27 H27 0.9300 ?
C28 C29 1.366(4) ?
C28 H28 0.9300 ?
C29 C30 1.372(4) ?
C29 H29 0.9300 ?
C30 H30 0.9300 ?
C31 C32 1.414(3) ?
C32 C35 1.431(3) ?
C32 C33 1.434(3) ?
C33 C34 1.493(3) ?
C34 H34A 0.9600 ?
C34 H34B 0.9600 ?
C34 H34C 0.9600 ?
C35 C36 1.506(3) ?
C36 C37 1.371(3) ?
C36 C41 1.378(3) ?
C37 C38 1.385(4) ?
C37 H37 0.9300 ?
C38 C39 1.364(4) ?
C38 H38 0.9300 ?
C39 C40 1.360(4) ?
C39 H39 0.9300 ?
C40 C41 1.386(4) ?
C40 H40 0.9300 ?
C41 H41 0.9300 ?
C42 C43 1.505(4) ?
C42 H42A 0.9700 ?
C42 H42B 0.9700 ?
C43 C44 1.365(4) ?
C43 C48 1.376(4) ?
C44 C45 1.383(4) ?
C44 H44 0.9300 ?
C45 C46 1.352(5) ?
C45 H45 0.9300 ?
C46 C47 1.367(5) ?
C46 H46 0.9300 ?
C47 C48 1.369(4) ?
C47 H47 0.9300 ?
C48 H48 0.9300 ?

loop_
_geom_torsion_atom_site_label_1
_geom_torsion_atom_site_label_2
_geom_torsion_atom_site_label_3
_geom_torsion_atom_site_label_4
_geom_torsion
O2 Co1 O1 C7 119.67(16)
N3 Co1 O1 C7 6.03(17)
N6 Co1 O1 C7 -123.34(16)
O1 Co1 O2 C31 137.09(15)
N3 Co1 O2 C31 -112.43(17)
N6 Co1 O2 C31 13.26(17)
C7 N1 N2 C9 -0.4(2)
C1 N1 N2 C9 179.14(19)
O1 Co1 N3 C11 1.07(19)
O2 Co1 N3 C11 -131.11(17)
N6 Co1 N3 C11 122.65(18)
O1 Co1 N3 C18 172.24(15)
O2 Co1 N3 C18 40.07(16)
N6 Co1 N3 C18 -66.18(17)
C31 N4 N5 C33 -0.4(3)
C25 N4 N5 C33 -175.1(2)
O1 Co1 N6 C35 -148.61(18)
O2 Co1 N6 C35 -13.32(19)
N3 Co1 N6 C35 97.15(19)
O1 Co1 N6 C42 33.62(17)
O2 Co1 N6 C42 168.91(16)
N3 Co1 N6 C42 -80.62(17)
C7 N1 C1 C2 7.8(4)
N2 N1 C1 C2 -171.6(3)
C7 N1 C1 C6 -171.8(2)
N2 N1 C1 C6 8.8(3)
C6 C1 C2 C3 -1.0(6)
N1 C1 C2 C3 179.4(4)
C1 C2 C3 C4 -1.7(7)
C2 C3 C4 C5 3.8(7)
C3 C4 C5 C6 -3.4(5)
C2 C1 C6 C5 1.4(4)
N1 C1 C6 C5 -179.0(2)
C4 C5 C6 C1 0.9(4)
Co1 O1 C7 N1 174.58(15)
Co1 O1 C7 C8 -6.7(3)
N2 N1 C7 O1 179.45(19)
C1 N1 C7 O1 0.0(3)
N2 N1 C7 C8 0.4(2)
C1 N1 C7 C8 -179.0(2)
O1 C7 C8 C9 -179.2(2)
N1 C7 C8 C9 -0.3(2)
O1 C7 C8 C11 -1.6(4)
N1 C7 C8 C11 177.25(19)
N1 N2 C9 C8 0.1(2)
N1 N2 C9 C10 178.3(2)
C7 C8 C9 N2 0.1(3)
C11 C8 C9 N2 -177.3(2)
C7 C8 C9 C10 -177.7(2)
C11 C8 C9 C10 4.9(4)
C18 N3 C11 C8 -178.8(2)
Co1 N3 C11 C8 -8.3(3)
C18 N3 C11 C12 -1.9(3)
Co1 N3 C11 C12 168.53(15)
C7 C8 C11 N3 9.9(3)
C9 C8 C11 N3 -173.1(2)
C7 C8 C11 C12 -167.0(2)
C9 C8 C11 C12 9.9(3)
N3 C11 C12 C17 86.6(3)
C8 C11 C12 C17 -96.5(3)
N3 C11 C12 C13 -92.4(3)
C8 C11 C12 C13 84.6(3)
C17 C12 C13 C14 0.5(4)
C11 C12 C13 C14 179.5(2)
C12 C13 C14 C15 -1.3(4)
C13 C14 C15 C16 1.5(5)
C14 C15 C16 C17 -0.8(5)
C13 C12 C17 C16 0.2(4)
C11 C12 C17 C16 -178.7(2)
C15 C16 C17 C12 -0.1(5)
C11 N3 C18 C19 -114.8(2)
Co1 N3 C18 C19 73.6(2)
N3 C18 C19 C20 49.8(3)
N3 C18 C19 C24 -134.6(2)
C24 C19 C20 C21 -2.0(4)
C18 C19 C20 C21 173.6(3)
C19 C20 C21 C22 -0.2(5)
C20 C21 C22 C23 1.8(5)
C21 C22 C23 C24 -1.1(5)
C20 C19 C24 C23 2.7(4)
C18 C19 C24 C23 -173.0(2)
C22 C23 C24 C19 -1.2(4)
C31 N4 C25 C30 -159.9(2)
N5 N4 C25 C30 13.6(3)
C31 N4 C25 C26 20.5(4)
N5 N4 C25 C26 -165.9(2)
C30 C25 C26 C27 1.0(4)
N4 C25 C26 C27 -179.5(2)
C25 C26 C27 C28 -0.6(4)
C26 C27 C28 C29 -0.2(5)
C27 C28 C29 C30 0.6(4)
C28 C29 C30 C25 -0.2(4)
C26 C25 C30 C29 -0.6(4)
N4 C25 C30 C29 179.8(2)
Co1 O2 C31 N4 169.01(16)
Co1 O2 C31 C32 -10.2(3)
N5 N4 C31 O2 -179.7(2)
C25 N4 C31 O2 -5.8(4)
N5 N4 C31 C32 -0.3(2)
C25 N4 C31 C32 173.6(2)
O2 C31 C32 C35 1.0(4)
N4 C31 C32 C35 -178.3(2)
O2 C31 C32 C33 -179.8(2)
N4 C31 C32 C33 0.9(2)
N4 N5 C33 C32 1.0(3)
N4 N5 C33 C34 -177.3(2)
C31 C32 C33 N5 -1.2(3)
C35 C32 C33 N5 177.9(2)
C31 C32 C33 C34 176.9(3)
C35 C32 C33 C34 -4.0(4)
C42 N6 C35 C32 -174.3(2)
Co1 N6 C35 C32 8.1(3)
C42 N6 C35 C36 9.7(3)
Co1 N6 C35 C36 -167.93(15)
C31 C32 C35 N6 0.4(3)
C33 C32 C35 N6 -178.5(2)
C31 C32 C35 C36 176.5(2)
C33 C32 C35 C36 -2.4(3)
N6 C35 C36 C37 -92.3(3)
C32 C35 C36 C37 91.6(3)
N6 C35 C36 C41 86.7(3)
C32 C35 C36 C41 -89.4(3)
C41 C36 C37 C38 -0.8(4)
C35 C36 C37 C38 178.3(2)
C36 C37 C38 C39 0.1(4)
C37 C38 C39 C40 0.8(5)
C38 C39 C40 C41 -0.9(5)
C37 C36 C41 C40 0.6(4)
C35 C36 C41 C40 -178.5(2)
C39 C40 C41 C36 0.2(5)
C35 N6 C42 C43 101.7(3)
Co1 N6 C42 C43 -80.4(2)
N6 C42 C43 C44 -34.5(4)
N6 C42 C43 C48 147.9(2)
C48 C43 C44 C45 0.5(5)
C42 C43 C44 C45 -177.1(3)
C43 C44 C45 C46 1.9(6)
C44 C45 C46 C47 -3.4(6)
C45 C46 C47 C48 2.5(7)
C46 C47 C48 C43 0.0(6)
C44 C43 C48 C47 -1.5(5)
C42 C43 C48 C47 176.3(3)
